data_4509093
loop_
_publ_author_name
'Zhou, Xin-Hui'
'Peng, Yan-Hong'
'Du, Xiao-Di'
'Wang, Cai-Feng'
'Zuo, Jing-Lin'
'You, Xiao-Zeng'

_publ_section_title
;
 New 3d&#x2212;4f Heterometallic Coordination Polymers Based on
 Pyrazole-Bridged CuIILnIIIDinuclear Units and Sulfate Anions: Syntheses,
 Structures, and Magnetic Properties
;
_journal_issue 2
_journal_name_full 'Crystal Growth &amp; Design'
_journal_page_first 1028
_journal_paper_doi 10.1021/cg800848n
_journal_volume 9
_journal_year 2009
_chemical_formula_sum 'C10 H16 Cu Dy2 N4 O19 S'
_chemical_formula_weight 916.87
_chemical_name_systematic
; 
 ? 
;
_space_group_IT_number 2
_symmetry_cell_setting triclinic
_symmetry_space_group_name_Hall '-P 1'
_symmetry_space_group_name_H-M 'P -1'
_atom_sites_solution_hydrogens geom
_atom_sites_solution_primary direct
_atom_sites_solution_secondary difmap
_audit_creation_method SHELXL-97
_cell_angle_alpha 80.709(2)
_cell_angle_beta 79.568(2)
_cell_angle_gamma 76.666(2)
_cell_formula_units_Z 2
_cell_length_a 7.1295(9)
_cell_length_b 10.2508(12)
_cell_length_c 15.5835(19)
_cell_measurement_reflns_used 4642
_cell_measurement_temperature 293(2)
_cell_measurement_theta_max 28.3
_cell_measurement_theta_min 2.6
_cell_volume 1081.3(2)
_computing_cell_refinement SMART
_computing_data_collection 'SMART (Bruker, 2000)'
_computing_data_reduction 'SAINT (Bruker, 2000)'
_computing_molecular_graphics SHELXTL
_computing_publication_material SHELXTL
_computing_structure_refinement SHELXTL
_computing_structure_solution 'SHELXTL (Bruker, 2000)'
_diffrn_ambient_temperature 293(2)
_diffrn_measured_fraction_theta_full 0.969
_diffrn_measured_fraction_theta_max 0.969
_diffrn_radiation_monochromator graphite
_diffrn_radiation_source 'fine-focus sealed tube'
_diffrn_radiation_type MoK\a
_diffrn_radiation_wavelength 0.71073
_diffrn_reflns_av_R_equivalents 0.0236
_diffrn_reflns_av_sigmaI/netI 0.0450
_diffrn_reflns_limit_h_max 8
_diffrn_reflns_limit_h_min -8
_diffrn_reflns_limit_k_max 12
_diffrn_reflns_limit_k_min -6
_diffrn_reflns_limit_l_max 19
_diffrn_reflns_limit_l_min -19
_diffrn_reflns_number 5777
_diffrn_reflns_theta_full 26.00
_diffrn_reflns_theta_max 26.00
_diffrn_reflns_theta_min 2.06
_exptl_absorpt_coefficient_mu 8.015
_exptl_absorpt_correction_T_max 0.3604
_exptl_absorpt_correction_T_min 0.3264
_exptl_absorpt_correction_type multi-scan
_exptl_absorpt_process_details 'SADABS; Bruker, 2000'
_exptl_crystal_colour red
_exptl_crystal_density_diffrn 2.816
_exptl_crystal_density_method 'not measured'
_exptl_crystal_description block
_exptl_crystal_F_000 866
_exptl_crystal_size_max 0.18
_exptl_crystal_size_mid 0.17
_exptl_crystal_size_min 0.16
_refine_diff_density_max 1.684
_refine_diff_density_min -2.012
_refine_diff_density_rms 0.240
_refine_ls_extinction_method none
_refine_ls_goodness_of_fit_ref 1.122
_refine_ls_hydrogen_treatment constr
_refine_ls_matrix_type full
_refine_ls_number_parameters 334
_refine_ls_number_reflns 4120
_refine_ls_number_restraints 114
_refine_ls_restrained_S_all 1.129
_refine_ls_R_factor_all 0.0375
_refine_ls_R_factor_gt 0.0357
_refine_ls_shift/su_max 0.000
_refine_ls_shift/su_mean 0.000
_refine_ls_structure_factor_coef Fsqd
_refine_ls_weighting_details 'calc w=1/[\s^2^(Fo^2^)+(0.0557P)^2^+2.0304P] where P=(Fo^2^+2Fc^2^)/3'
_refine_ls_weighting_scheme calc
_refine_ls_wR_factor_gt 0.0988
_refine_ls_wR_factor_ref 0.1002
_reflns_number_gt 3911
_reflns_number_total 4120
_reflns_threshold_expression >2sigma(I)
_cod_data_source_file cg800848nsup1.cif
_cod_data_source_block 2-Dy
_cod_original_sg_symbol_H-M P-1
_cod_database_code 4509093

loop_
_symmetry_equiv_pos_as_xyz
'x, y, z'
'-x, -y, -z'

loop_
_atom_site_label
_atom_site_type_symbol
_atom_site_fract_x
_atom_site_fract_y
_atom_site_fract_z
_atom_site_U_iso_or_equiv
_atom_site_adp_type
_atom_site_occupancy
_atom_site_symmetry_multiplicity
_atom_site_calc_flag
_atom_site_refinement_flags
Cu1 Cu 0.39385(11) 0.37365(8) -0.02984(5) 0.01659(18) Uani 1 1 d .
Dy1 Dy 0.34970(4) 0.22073(3) 0.261978(17) 0.01322(11) Uani 1 1 d .
Dy2 Dy 0.73396(4) -0.19119(3) 0.365649(18) 0.01609(11) Uani 1 1 d .
S1 S 0.6302(2) 0.14439(15) 0.44578(9) 0.0129(3) Uani 1 1 d .
C1 C 0.0515(9) 0.5074(6) 0.2924(4) 0.0171(13) Uani 1 1 d .
C2 C 0.1060(9) 0.5220(6) 0.1960(4) 0.0170(13) Uani 1 1 d .
C3 C 0.0419(10) 0.6226(7) 0.1304(4) 0.0197(14) Uani 1 1 d .
H3 H -0.0494 0.7028 0.1366 0.024 Uiso 1 1 calc R
C4 C 0.1453(9) 0.5757(6) 0.0540(4) 0.0160(13) Uani 1 1 d .
C5 C 0.1482(10) 0.6248(7) -0.0404(4) 0.0173(13) Uani 1 1 d .
C6 C 0.6454(9) 0.1739(7) -0.1171(4) 0.0179(13) Uani 1 1 d .
C7 C 0.6458(9) 0.1259(7) -0.0217(4) 0.0167(13) Uani 1 1 d .
C8 C 0.7364(9) 0.0145(7) 0.0297(4) 0.0182(13) Uani 1 1 d .
H8 H 0.8294 -0.0597 0.0118 0.022 Uiso 1 1 calc R
C9 C 0.6543(9) 0.0408(6) 0.1148(4) 0.0166(13) Uani 1 1 d .
C10 C 0.6792(9) -0.0374(6) 0.2013(4) 0.0161(13) Uani 1 1 d .
N1 N 0.2403(8) 0.4225(6) 0.1602(3) 0.0182(11) Uani 1 1 d .
N2 N 0.2628(8) 0.4562(6) 0.0733(3) 0.0191(12) Uani 1 1 d .
N3 N 0.5207(8) 0.2103(6) 0.0310(3) 0.0182(12) Uani 1 1 d .
N4 N 0.5256(8) 0.1597(6) 0.1154(3) 0.0193(12) Uani 1 1 d .
O1 O -0.0638(7) 0.6000(5) 0.3297(3) 0.0252(11) Uani 1 1 d U
O2 O 0.1315(7) 0.3940(5) 0.3331(3) 0.0205(10) Uani 1 1 d U
O3 O 0.0426(8) 0.7316(5) -0.0650(3) 0.0288(11) Uani 1 1 d U
O4 O 0.2672(6) 0.5452(5) -0.0919(3) 0.0196(10) Uani 1 1 d U
O5 O 0.5289(7) 0.2879(5) -0.1351(3) 0.0207(10) Uani 1 1 d U
O6 O 0.7524(7) 0.1079(5) -0.1738(3) 0.0257(11) Uani 1 1 d U
O7 O 0.7996(7) -0.1452(5) 0.2110(3) 0.0289(12) Uani 1 1 d U
O8 O 0.5692(7) 0.0096(5) 0.2695(3) 0.0201(10) Uani 1 1 d U
O9 O 0.6037(7) 0.3348(6) 0.2484(3) 0.0309(12) Uani 1 1 d U
H9A H 0.7189 0.3439 0.2491 0.037 Uiso 1 1 d R
H9B H 0.5533 0.3979 0.2117 0.037 Uiso 1 1 d R
O10 O 0.1085(7) 0.1535(5) 0.2048(3) 0.0246(11) Uani 1 1 d U
H10A H 0.0674 0.1953 0.1579 0.030 Uiso 1 1 d R
H10B H 0.1369 0.0695 0.1998 0.030 Uiso 1 1 d R
O11 O 0.1513(6) 0.0903(5) 0.3767(3) 0.0185(9) Uani 1 1 d U
H11A H 0.0334 0.1304 0.3896 0.022 Uiso 1 1 d R
H11B H 0.1999 0.0671 0.4242 0.022 Uiso 1 1 d R
O12 O 0.4618(6) 0.1831(5) 0.3981(3) 0.0179(9) Uani 1 1 d U
O13 O 0.5605(6) 0.1676(5) 0.5386(3) 0.0195(9) Uani 1 1 d U
O14 O 0.7731(7) 0.2287(5) 0.4073(3) 0.0223(10) Uani 1 1 d U
O15 O 0.7228(6) 0.0002(5) 0.4420(3) 0.0199(10) Uani 1 1 d U
O16 O 0.5213(7) -0.3003(6) 0.3155(3) 0.0306(12) Uani 1 1 d U
H16A H 0.5271 -0.3063 0.2613 0.037 Uiso 1 1 d R
H16B H 0.5466 -0.3801 0.3421 0.037 Uiso 1 1 d R
O17 O 1.0472(7) -0.1436(5) 0.3362(3) 0.0287(11) Uani 1 1 d U
H17A H 1.1384 -0.1634 0.2940 0.034 Uiso 1 1 d R
H17B H 1.0925 -0.1094 0.3721 0.034 Uiso 1 1 d R
O18 O 0.8698(8) -0.3083(6) 0.4878(3) 0.0385(14) Uani 1 1 d U
H18A H 0.8874 -0.2875 0.5359 0.046 Uiso 1 1 d R
H18B H 0.8325 -0.3830 0.4990 0.046 Uiso 1 1 d R
O19 O 0.2681(12) 0.5786(9) 0.4701(6) 0.079(2) Uani 1 1 d U
H19A H 0.3012 0.6191 0.5067 0.095 Uiso 1 1 d R
H19B H 0.2054 0.6383 0.4353 0.095 Uiso 1 1 d R

loop_
_atom_site_aniso_label
_atom_site_aniso_U_11
_atom_site_aniso_U_22
_atom_site_aniso_U_33
_atom_site_aniso_U_23
_atom_site_aniso_U_13
_atom_site_aniso_U_12
Cu1 0.0233(4) 0.0156(4) 0.0083(4) -0.0015(3) -0.0018(3) 0.0007(3)
Dy1 0.01753(18) 0.01264(18) 0.00744(16) -0.00161(11) -0.00185(11) 0.00121(12)
Dy2 0.01794(18) 0.01705(19) 0.01212(17) -0.00422(12) -0.00199(12) 0.00016(12)
S1 0.0143(7) 0.0150(8) 0.0098(7) -0.0021(5) -0.0011(5) -0.0038(5)
C1 0.023(3) 0.015(3) 0.012(3) -0.004(2) -0.003(2) 0.001(3)
C2 0.023(3) 0.015(3) 0.012(3) -0.004(2) -0.003(2) -0.001(2)
C3 0.027(3) 0.016(3) 0.014(3) -0.004(3) -0.003(3) 0.001(3)
C4 0.017(3) 0.015(3) 0.015(3) -0.001(2) -0.007(2) 0.001(2)
C5 0.026(3) 0.014(3) 0.015(3) 0.001(2) -0.008(3) -0.008(3)
C6 0.022(3) 0.022(3) 0.012(3) -0.005(2) -0.001(2) -0.008(3)
C7 0.017(3) 0.017(3) 0.014(3) -0.005(2) 0.000(2) -0.001(2)
C8 0.020(3) 0.020(3) 0.014(3) -0.005(3) -0.004(2) 0.001(3)
C9 0.018(3) 0.018(3) 0.013(3) -0.005(2) 0.000(2) -0.001(2)
C10 0.018(3) 0.015(3) 0.013(3) -0.004(2) -0.003(2) 0.002(2)
N1 0.023(3) 0.017(3) 0.012(3) -0.003(2) -0.004(2) 0.002(2)
N2 0.030(3) 0.018(3) 0.007(2) 0.000(2) -0.002(2) -0.002(2)
N3 0.022(3) 0.018(3) 0.010(3) -0.001(2) 0.000(2) 0.003(2)
N4 0.026(3) 0.021(3) 0.009(2) 0.003(2) -0.005(2) -0.002(2)
O1 0.032(2) 0.020(2) 0.017(2) -0.0042(18) -0.0011(19) 0.0070(19)
O2 0.028(2) 0.015(2) 0.013(2) 0.0023(17) -0.0017(17) 0.0032(17)
O3 0.037(3) 0.025(3) 0.022(2) -0.0032(19) -0.010(2) 0.004(2)
O4 0.024(2) 0.018(2) 0.014(2) 0.0004(17) -0.0044(17) 0.0008(17)
O5 0.027(2) 0.020(2) 0.012(2) -0.0010(17) -0.0019(17) 0.0003(18)
O6 0.034(2) 0.022(2) 0.016(2) -0.0039(18) 0.0045(19) -0.0014(19)
O7 0.035(2) 0.027(3) 0.018(2) -0.0040(19) -0.0029(19) 0.009(2)
O8 0.025(2) 0.018(2) 0.012(2) -0.0040(17) -0.0007(17) 0.0065(17)
O9 0.031(2) 0.038(3) 0.023(2) 0.007(2) -0.0072(19) -0.013(2)
O10 0.032(2) 0.025(2) 0.018(2) 0.0013(18) -0.0158(19) -0.0026(19)
O11 0.016(2) 0.024(2) 0.015(2) 0.0029(17) -0.0058(16) -0.0058(17)
O12 0.017(2) 0.025(2) 0.011(2) -0.0030(17) -0.0031(16) -0.0012(17)
O13 0.021(2) 0.025(2) 0.013(2) -0.0058(17) -0.0028(16) -0.0045(17)
O14 0.022(2) 0.023(2) 0.022(2) -0.0012(18) -0.0010(18) -0.0096(18)
O15 0.022(2) 0.019(2) 0.018(2) -0.0042(17) -0.0028(17) -0.0020(17)
O16 0.036(3) 0.035(3) 0.025(2) -0.011(2) -0.008(2) -0.009(2)
O17 0.031(2) 0.036(3) 0.021(2) -0.011(2) 0.0044(19) -0.013(2)
O18 0.053(3) 0.038(3) 0.017(2) -0.004(2) -0.004(2) 0.006(2)
O19 0.083(4) 0.073(4) 0.091(4) -0.014(3) -0.025(4) -0.025(3)

loop_
_atom_type_symbol
_atom_type_description
_atom_type_scat_dispersion_real
_atom_type_scat_dispersion_imag
_atom_type_scat_source
C C 0.0033 0.0016 'International Tables Vol C Tables 4.2.6.8 and 6.1.1.4'
Cu Cu 0.3201 1.2651 'International Tables Vol C Tables 4.2.6.8 and 6.1.1.4'
Dy Dy -0.1892 4.4098 'International Tables Vol C Tables 4.2.6.8 and 6.1.1.4'
O O 0.0106 0.0060 'International Tables Vol C Tables 4.2.6.8 and 6.1.1.4'
S S 0.1246 0.1234 'International Tables Vol C Tables 4.2.6.8 and 6.1.1.4'
H H 0.0000 0.0000 'International Tables Vol C Tables 4.2.6.8 and 6.1.1.4'
N N 0.0061 0.0033 'International Tables Vol C Tables 4.2.6.8 and 6.1.1.4'

loop_
_geom_angle_atom_site_label_1
_geom_angle_atom_site_label_2
_geom_angle_atom_site_label_3
_geom_angle
_geom_angle_site_symmetry_1
_geom_angle_site_symmetry_3
N3 Cu1 N2 96.3(2) . .
N3 Cu1 O4 178.5(2) . .
N2 Cu1 O4 83.2(2) . .
N3 Cu1 O5 83.3(2) . .
N2 Cu1 O5 179.6(2) . .
O4 Cu1 O5 97.13(18) . .
O9 Dy1 O12 72.11(16) . .
O9 Dy1 O10 152.20(16) . .
O12 Dy1 O10 135.69(16) . .
O9 Dy1 O2 90.84(18) . .
O12 Dy1 O2 79.66(15) . .
O10 Dy1 O2 94.84(17) . .
O9 Dy1 O8 91.34(18) . .
O12 Dy1 O8 72.47(16) . .
O10 Dy1 O8 97.09(17) . .
O2 Dy1 O8 149.86(15) . .
O9 Dy1 N1 78.59(18) . .
O12 Dy1 N1 134.72(18) . .
O10 Dy1 N1 78.73(18) . .
O2 Dy1 N1 66.86(16) . .
O8 Dy1 N1 142.78(17) . .
O9 Dy1 O11 139.64(16) . .
O12 Dy1 O11 67.76(15) . .
O10 Dy1 O11 68.08(15) . .
O2 Dy1 O11 78.23(15) . .
O8 Dy1 O11 80.76(15) . .
N1 Dy1 O11 128.96(16) . .
O9 Dy1 N4 81.21(18) . .
O12 Dy1 N4 129.81(16) . .
O10 Dy1 N4 78.08(18) . .
O2 Dy1 N4 143.49(16) . .
O8 Dy1 N4 66.39(16) . .
N1 Dy1 N4 76.63(17) . .
O11 Dy1 N4 128.93(17) . .
O18 Dy2 O13 84.98(17) . 2_656
O18 Dy2 O17 78.1(2) . .
O13 Dy2 O17 145.22(16) 2_656 .
O18 Dy2 O7 142.88(17) . .
O13 Dy2 O7 130.87(16) 2_656 .
O17 Dy2 O7 74.93(18) . .
O18 Dy2 O1 70.17(18) . 1_645
O13 Dy2 O1 125.24(17) 2_656 1_645
O17 Dy2 O1 76.91(18) . 1_645
O7 Dy2 O1 79.17(16) . 1_645
O18 Dy2 O16 114.6(2) . .
O13 Dy2 O16 71.15(17) 2_656 .
O17 Dy2 O16 143.62(17) . .
O7 Dy2 O16 76.27(19) . .
O1 Dy2 O16 76.25(18) 1_645 .
O18 Dy2 O15 81.39(18) . .
O13 Dy2 O15 74.60(16) 2_656 .
O17 Dy2 O15 72.97(16) . .
O7 Dy2 O15 113.75(17) . .
O1 Dy2 O15 142.06(16) 1_645 .
O16 Dy2 O15 140.24(16) . .
O18 Dy2 O8 157.39(18) . .
O13 Dy2 O8 86.53(15) 2_656 .
O17 Dy2 O8 97.59(16) . .
O7 Dy2 O8 52.95(15) . .
O1 Dy2 O8 130.97(14) 1_645 .
O16 Dy2 O8 82.14(18) . .
O15 Dy2 O8 76.16(15) . .
O12 S1 O14 109.7(3) . .
O12 S1 O15 110.7(3) . .
O14 S1 O15 109.7(3) . .
O12 S1 O13 108.2(3) . .
O14 S1 O13 109.1(3) . .
O15 S1 O13 109.4(3) . .
O1 C1 O2 124.2(6) . .
O1 C1 C2 120.9(6) . .
O2 C1 C2 114.9(5) . .
N1 C2 C3 110.0(5) . .
N1 C2 C1 118.1(5) . .
C3 C2 C1 131.9(6) . .
C4 C3 C2 103.8(6) . .
C4 C3 H3 128.1 . .
C2 C3 H3 128.1 . .
N2 C4 C3 109.6(5) . .
N2 C4 C5 115.7(5) . .
C3 C4 C5 134.6(6) . .
O3 C5 O4 124.9(6) . .
O3 C5 C4 120.8(6) . .
O4 C5 C4 114.2(5) . .
O6 C6 O5 123.6(6) . .
O6 C6 C7 121.1(6) . .
O5 C6 C7 115.3(5) . .
N3 C7 C8 109.2(5) . .
N3 C7 C6 113.3(5) . .
C8 C7 C6 137.4(6) . .
C7 C8 C9 103.0(6) . .
C7 C8 H8 128.5 . .
C9 C8 H8 128.5 . .
N4 C9 C8 111.8(5) . .
N4 C9 C10 116.0(5) . .
C8 C9 C10 132.2(6) . .
O7 C10 O8 119.4(6) . .
O7 C10 C9 123.0(6) . .
O8 C10 C9 117.6(5) . .
N2 N1 C2 107.4(5) . .
N2 N1 Dy1 136.0(4) . .
C2 N1 Dy1 116.1(4) . .
N1 N2 C4 109.2(5) . .
N1 N2 Cu1 137.7(4) . .
C4 N2 Cu1 112.6(4) . .
N4 N3 C7 110.1(5) . .
N4 N3 Cu1 135.4(4) . .
C7 N3 Cu1 114.3(4) . .
N3 N4 C9 105.9(5) . .
N3 N4 Dy1 137.1(4) . .
C9 N4 Dy1 116.8(4) . .
C1 O1 Dy2 165.5(4) . 1_465
C1 O2 Dy1 123.8(4) . .
C5 O4 Cu1 113.7(4) . .
C6 O5 Cu1 113.4(4) . .
C10 O7 Dy2 98.4(4) . .
C10 O8 Dy1 123.0(4) . .
C10 O8 Dy2 89.2(3) . .
Dy1 O8 Dy2 147.5(2) . .
Dy1 O9 H9A 156.9 . .
Dy1 O9 H9B 92.8 . .
H9A O9 H9B 107.7 . .
Dy1 O10 H10A 121.1 . .
Dy1 O10 H10B 112.0 . .
H10A O10 H10B 107.7 . .
Dy1 O11 H11A 114.5 . .
Dy1 O11 H11B 112.8 . .
H11A O11 H11B 107.7 . .
S1 O12 Dy1 147.2(3) . .
S1 O13 Dy2 137.5(3) . 2_656
S1 O15 Dy2 142.5(3) . .
Dy2 O16 H16A 121.7 . .
Dy2 O16 H16B 102.7 . .
H16A O16 H16B 107.7 . .
Dy2 O17 H17A 129.5 . .
Dy2 O17 H17B 122.5 . .
H17A O17 H17B 107.7 . .
Dy2 O18 H18A 135.3 . .
Dy2 O18 H18B 106.7 . .
H18A O18 H18B 107.7 . .
H19A O19 H19B 107.7 . .

loop_
_geom_bond_atom_site_label_1
_geom_bond_atom_site_label_2
_geom_bond_distance
_geom_bond_site_symmetry_2
Cu1 N3 1.902(5) .
Cu1 N2 1.924(5) .
Cu1 O4 1.969(4) .
Cu1 O5 1.973(4) .
Dy1 O9 2.335(5) .
Dy1 O12 2.344(4) .
Dy1 O10 2.351(5) .
Dy1 O2 2.353(4) .
Dy1 O8 2.359(4) .
Dy1 N1 2.458(5) .
Dy1 O11 2.484(4) .
Dy1 N4 2.499(5) .
Dy2 O18 2.322(5) .
Dy2 O13 2.332(4) 2_656
Dy2 O17 2.344(5) .
Dy2 O7 2.361(5) .
Dy2 O1 2.376(5) 1_645
Dy2 O16 2.378(5) .
Dy2 O15 2.433(5) .
Dy2 O8 2.528(4) .
S1 O12 1.469(4) .
S1 O14 1.470(5) .
S1 O15 1.479(5) .
S1 O13 1.481(4) .
C1 O1 1.248(8) .
C1 O2 1.290(7) .
C1 C2 1.475(8) .
C2 N1 1.345(8) .
C2 C3 1.389(9) .
C3 C4 1.377(9) .
C3 H3 0.9300 .
C4 N2 1.339(8) .
C4 C5 1.473(8) .
C5 O3 1.226(8) .
C5 O4 1.295(8) .
C6 O6 1.237(8) .
C6 O5 1.290(8) .
C6 C7 1.489(9) .
C7 N3 1.352(8) .
C7 C8 1.384(9) .
C8 C9 1.392(8) .
C8 H8 0.9300 .
C9 N4 1.346(8) .
C9 C10 1.471(8) .
C10 O7 1.239(8) .
C10 O8 1.291(8) .
N1 N2 1.333(7) .
N3 N4 1.337(7) .
O1 Dy2 2.376(5) 1_465
O9 H9A 0.8500 .
O9 H9B 0.8500 .
O10 H10A 0.8501 .
O10 H10B 0.8500 .
O11 H11A 0.8500 .
O11 H11B 0.8499 .
O13 Dy2 2.332(4) 2_656
O16 H16A 0.8499 .
O16 H16B 0.8500 .
O17 H17A 0.8499 .
O17 H17B 0.8500 .
O18 H18A 0.8501 .
O18 H18B 0.8500 .
O19 H19A 0.8500 .
O19 H19B 0.8501 .
